data_2242960
loop_
_publ_author_name
'Eriksson, Lars'
'Widmalm, G\"oran'

_publ_section_title
;
 Crystal structure of methyl
 \a-<small>L</small>-rhamnopyranosyl-(1\\rightarrow
 2)-\a-<small>L</small>-rhamnopyranoside monohydrate
;
_journal_coeditor_code IS5512
_journal_issue 6
_journal_name_full 'Acta Crystallographica Section E'
_journal_page_first 854
_journal_page_last 857
_journal_paper_doi 10.1107/S2056989019006935
_journal_volume 75
_journal_year 2019
_chemical_formula_iupac 'C13 H24 O9, H2 O'
_chemical_formula_moiety 'C13 H24 O9, H2 O'
_chemical_formula_sum 'C13 H26 O10'
_chemical_formula_weight 342.34
_chemical_name_systematic
;
Methyl
\a-<i>L</i>-rhamnopyranosyl-(1\\rightarrow2)-\a-<i>L</i>-rhamnopyranoside
monohydrate
;
_space_group_crystal_system monoclinic
_space_group_IT_number 4
_space_group_name_Hall 'P 2yb'
_space_group_name_H-M_alt 'P 1 21 1'
_symmetry_space_group_name_Hall 'P 2yb'
_symmetry_space_group_name_H-M 'P 1 21 1'
_atom_sites_solution_hydrogens mixed
_audit_creation_method 'SHELXL-2016/6 and Manual editing'
_cell_angle_alpha 90
_cell_angle_beta 105.92(16)
_cell_angle_gamma 90
_cell_formula_units_Z 8
_cell_length_a 13.936(3)
_cell_length_b 15.501(3)
_cell_length_c 15.988(3)
_cell_measurement_reflns_used 29997
_cell_measurement_temperature 100(2)
_cell_measurement_theta_max 68.2
_cell_measurement_theta_min 2.8
_cell_volume 3321(3)
_computing_cell_refinement
;
Crysalis PRO (Agilent, 2014)
;
_computing_data_collection
;
APEX3 (Bruker, 2017)
;
_computing_data_reduction
;
Crysalis PRO (Agilent, 2014)
;
_computing_molecular_graphics
;
<i>DIAMOND</i> (Brandenburg, 1999) and Mercury (Macrae <i>et al.</i>,
2008)
;
_computing_publication_material
;
PLATON (Spek, 2009), enCIFer (Allen <i>et al.</i>,  2004) and
publCIF (Westrip, 2010)
;
_computing_structure_refinement
;
SHELXL2016 (Sheldrick, 2015<i>b</i>)
;
_computing_structure_solution
;
SHELXT (Sheldrick, 2015<i>a</i>)
;
_diffrn_ambient_temperature 100(2)
_diffrn_detector_area_resol_mean 10
_diffrn_measured_fraction_theta_full 0.998
_diffrn_measured_fraction_theta_max 0.997
_diffrn_measurement_device_type 'Bruker D8 Advance'
_diffrn_measurement_method '\w scans at different \f'
_diffrn_radiation_type CuK\a
_diffrn_radiation_wavelength 1.54184
_diffrn_reflns_av_R_equivalents 0.1584
_diffrn_reflns_av_unetI/netI 0.5677
_diffrn_reflns_limit_h_max 16
_diffrn_reflns_limit_h_min -16
_diffrn_reflns_limit_k_max 18
_diffrn_reflns_limit_k_min -18
_diffrn_reflns_limit_l_max 12
_diffrn_reflns_limit_l_min -19
_diffrn_reflns_number 42501
_diffrn_reflns_theta_full 67.684
_diffrn_reflns_theta_max 68.251
_diffrn_reflns_theta_min 2.874
_diffrn_source 'Incotec 1myS'
_exptl_absorpt_coefficient_mu 1.018
_exptl_absorpt_correction_T_max 0.97
_exptl_absorpt_correction_T_min 0.90
_exptl_absorpt_correction_type multi-scan
_exptl_absorpt_process_details
;
(APEX3; Bruker, 2017)
;
_exptl_crystal_colour colourless
_exptl_crystal_density_diffrn 1.369
_exptl_crystal_description prism
_exptl_crystal_F_000 1472
_exptl_crystal_size_max 0.10
_exptl_crystal_size_mid 0.07
_exptl_crystal_size_min 0.03
_refine_diff_density_max 0.442
_refine_diff_density_min -0.296
_refine_ls_abs_structure_details
;
Flack <i>x</i> determined using 1400 quotients
[(<i>I</i>^+^)-(<i>I</i>^-^)]/[(<i>I</i>^+^)+(<i>I</i>^-^)]
(Parsons <i>et al</i>., 2013)
;
_refine_ls_abs_structure_Flack -0.03(18)
_refine_ls_extinction_method none
_refine_ls_goodness_of_fit_ref 0.849
_refine_ls_hydrogen_treatment mixed
_refine_ls_matrix_type full
_refine_ls_number_parameters 885
_refine_ls_number_reflns 11996
_refine_ls_number_restraints 571
_refine_ls_restrained_S_all 0.832
_refine_ls_R_factor_all 0.2689
_refine_ls_R_factor_gt 0.0753
_refine_ls_shift/su_max 0.000
_refine_ls_shift/su_mean 0.000
_refine_ls_structure_factor_coef Fsqd
_refine_ls_weighting_details 'w=1/[\s^2^(Fo^2^)+(0.0773P)^2^] where P=(Fo^2^+2Fc^2^)/3'
_refine_ls_weighting_scheme calc
_refine_ls_wR_factor_gt 0.1480
_refine_ls_wR_factor_ref 0.1733
_reflns_number_gt 4360
_reflns_number_total 11996
_reflns_threshold_expression 'I > 2\s(I)'
_cod_data_source_file is5512sup1.cif
_cod_data_source_block I
_cod_original_cell_volume 3321(12)
_cod_database_code 2242960

loop_
_space_group_symop_operation_xyz
'x, y, z'
'-x, y+1/2, -z'

loop_
_atom_site_type_symbol
_atom_site_label
_atom_site_fract_x
_atom_site_fract_y
_atom_site_fract_z
_atom_site_U_iso_or_equiv
_atom_site_adp_type
_atom_site_calc_flag
_atom_site_occupancy
C C1A1 0.1588(5) 0.4641(5) 0.4294(5) 0.055(2) Uani d 1
H H1A1 0.127984 0.406281 0.432176 0.067 Uiso calc 1
C C2A1 0.0970(6) 0.5092(5) 0.3498(5) 0.064(2) Uani d 1
H H2A1 0.030768 0.524470 0.358759 0.076 Uiso calc 1
C C3A1 0.1466(7) 0.5887(5) 0.3330(5) 0.067(3) Uani d 1
H H3A1 0.146376 0.630796 0.380328 0.080 Uiso calc 1
C C4A1 0.2544(7) 0.5734(5) 0.3331(5) 0.069(3) Uani d 1
H H4A1 0.255387 0.534858 0.283178 0.083 Uiso calc 1
C C5A1 0.3088(6) 0.5291(6) 0.4169(5) 0.065(2) Uani d 1
H H5A1 0.308327 0.567829 0.466795 0.078 Uiso calc 1
C C6A1 0.4145(5) 0.5059(7) 0.4220(6) 0.096(3) Uani d 1
H H6A1 0.439348 0.464391 0.469170 0.144 Uiso calc 1
H H6A2 0.455910 0.558038 0.433340 0.144 Uiso calc 1
H H6A3 0.417529 0.480247 0.366752 0.144 Uiso calc 1
O O2A1 0.0818(5) 0.4538(4) 0.2760(3) 0.0843(19) Uani d 1
H H2A2 0.111548 0.406835 0.291124 0.126 Uiso calc 1
O O3A1 0.0921(5) 0.6257(4) 0.2525(3) 0.095(2) Uani d 1
H H3A2 0.113673 0.675525 0.247976 0.142 Uiso calc 1
O O4A1 0.3012(5) 0.6531(4) 0.3232(4) 0.094(2) Uani d 1
H H4A2 0.361327 0.651805 0.352438 0.141 Uiso calc 1
O O5A1 0.2583(4) 0.4503(3) 0.4257(3) 0.0609(15) Uani d 1
C C1B1 0.2893(6) 0.4581(6) 0.6248(5) 0.074(3) Uani d 1
H H1B1 0.323667 0.444539 0.579123 0.089 Uiso calc 1
C C2B1 0.1752(6) 0.4588(5) 0.5821(5) 0.054(2) Uani d 1
H H2B1 0.150782 0.398510 0.567459 0.064 Uiso calc 1
C C3B1 0.1192(5) 0.4997(5) 0.6395(5) 0.052(2) Uani d 1
H H3B1 0.122395 0.459261 0.688919 0.062 Uiso calc 1
C C4B1 0.1666(6) 0.5834(5) 0.6776(5) 0.054(2) Uani d 1
H H4B1 0.161154 0.626339 0.629919 0.065 Uiso calc 1
C C5B1 0.2773(6) 0.5682(6) 0.7247(5) 0.060(2) Uani d 1
H H5B1 0.282756 0.523772 0.771080 0.072 Uiso calc 1
C C6B1 0.3288(6) 0.6512(6) 0.7658(6) 0.089(3) Uani d 1
H H6B1 0.401346 0.643363 0.781227 0.133 Uiso calc 1
H H6B2 0.308315 0.664662 0.818240 0.133 Uiso calc 1
H H6B3 0.309780 0.698809 0.724139 0.133 Uiso calc 1
C C7B1 0.4048(8) 0.3660(7) 0.7137(6) 0.127(4) Uani d 1
H H7B1 0.425329 0.338345 0.666205 0.191 Uiso calc 1
H H7B2 0.413196 0.325296 0.762072 0.191 Uiso calc 1
H H7B3 0.446203 0.417110 0.733497 0.191 Uiso calc 1
O O7B1 0.3057(5) 0.3903(4) 0.6845(4) 0.093(2) Uani d 1
O O2B1 0.1544(3) 0.5105(3) 0.5036(3) 0.0533(14) Uani d 1
O O3B1 0.0180(3) 0.5117(4) 0.5954(3) 0.0612(16) Uani d 1
H H3B2 -0.016989 0.503039 0.629779 0.092 Uiso calc 1
O O4B1 0.1147(4) 0.6154(4) 0.7377(4) 0.0773(17) Uani d 1
H H4B2 0.112170 0.669516 0.734996 0.116 Uiso calc 1
O O5B1 0.3246(4) 0.5372(4) 0.6627(3) 0.0715(17) Uani d 1
C C1A2 0.1581(6) 0.6656(5) -0.0379(5) 0.054(2) Uani d 1
H H1A2 0.141765 0.655735 -0.102051 0.065 Uiso calc 1
C C2A2 0.0717(5) 0.7139(5) -0.0176(5) 0.053(2) Uani d 1
H H2A3 0.011101 0.676328 -0.032092 0.064 Uiso calc 1
C C3A2 0.0991(6) 0.7355(5) 0.0768(5) 0.056(2) Uani d 1
H H3A3 0.101335 0.680392 0.109826 0.067 Uiso calc 1
C C4A2 0.2001(6) 0.7773(5) 0.1074(5) 0.056(2) Uani d 1
H H4A3 0.195294 0.836153 0.081066 0.067 Uiso calc 1
C C5A2 0.2795(6) 0.7281(5) 0.0799(5) 0.063(3) Uani d 1
H H5A2 0.292157 0.672268 0.112451 0.075 Uiso calc 1
C C6A2 0.3764(6) 0.7779(7) 0.0972(7) 0.108(4) Uani d 1
H H6A4 0.420797 0.749581 0.067584 0.162 Uiso calc 1
H H6A5 0.408552 0.779393 0.159934 0.162 Uiso calc 1
H H6A6 0.362618 0.836938 0.075304 0.162 Uiso calc 1
O O2A2 0.0514(4) 0.7907(3) -0.0689(3) 0.0613(15) Uani d 1
H H2A4 0.054395 0.779870 -0.119609 0.092 Uiso calc 1
O O3A2 0.0224(4) 0.7870(4) 0.0924(4) 0.0822(18) Uani d 1
H H3A4 0.018315 0.778083 0.143086 0.123 Uiso calc 1
O O4A2 0.2259(5) 0.7869(4) 0.1991(3) 0.099(2) Uani d 1
H H4A4 0.259062 0.743856 0.222744 0.148 Uiso calc 1
O O5A2 0.2486(4) 0.7104(3) -0.0111(3) 0.0638(16) Uani d 1
C C1B2 0.3082(5) 0.5083(5) -0.0125(5) 0.060(2) Uani d 1
H H1B2 0.335341 0.566739 -0.019539 0.072 Uiso calc 1
C C2B2 0.1929(5) 0.5118(5) -0.0371(5) 0.055(2) Uani d 1
H H2B2 0.166629 0.518370 -0.101526 0.066 Uiso calc 1
C C3B2 0.1505(5) 0.4336(5) -0.0098(4) 0.051(2) Uani d 1
H H3B3 0.163201 0.384344 -0.045701 0.061 Uiso calc 1
C C4B2 0.1956(5) 0.4125(5) 0.0827(5) 0.050(2) Uani d 1
H H4B3 0.182263 0.459998 0.120421 0.060 Uiso calc 1
C C5B2 0.3071(6) 0.4009(6) 0.0978(5) 0.070(3) Uani d 1
H H5B2 0.318640 0.354420 0.058308 0.084 Uiso calc 1
C C6B2 0.3625(7) 0.3789(7) 0.1885(5) 0.101(4) Uani d 1
H H6B4 0.433846 0.389629 0.197108 0.152 Uiso calc 1
H H6B5 0.352109 0.317818 0.199425 0.152 Uiso calc 1
H H6B6 0.338144 0.414573 0.228987 0.152 Uiso calc 1
C C7B2 0.4356(6) 0.4518(7) -0.0634(6) 0.100(3) Uani d 1
H H7B4 0.456184 0.511146 -0.070420 0.150 Uiso calc 1
H H7B5 0.449567 0.415255 -0.108681 0.150 Uiso calc 1
H H7B6 0.472685 0.430111 -0.006015 0.150 Uiso calc 1
O O7B2 0.3331(4) 0.4500(4) -0.0705(3) 0.0729(17) Uani d 1
O O2B2 0.1629(4) 0.5847(3) 0.0046(3) 0.0569(14) Uani d 1
O O3B2 0.0439(4) 0.4440(3) -0.0269(3) 0.0600(15) Uani d 1
H H3B4 0.014909 0.415542 -0.071342 0.090 Uiso calc 1
O O4B2 0.1553(4) 0.3332(3) 0.1036(3) 0.0721(17) Uani d 1
H H4B4 0.143650 0.337695 0.152231 0.108 Uiso calc 1
O O5B2 0.3466(4) 0.4799(4) 0.0755(3) 0.0722(17) Uani d 1
C C1A3 0.1619(5) 1.1095(5) 0.1451(5) 0.051(2) Uani d 1
H H1A3 0.135321 1.168477 0.126627 0.061 Uiso calc 1
C C2A3 0.0957(6) 1.0671(5) 0.1914(4) 0.052(2) Uani d 1
H H2A5 0.029195 1.056076 0.149195 0.062 Uiso calc 1
C C3A3 0.1369(5) 0.9837(5) 0.2338(5) 0.052(2) Uani d 1
H H3A5 0.135203 0.940673 0.186805 0.063 Uiso calc 1
C C4A3 0.2418(5) 0.9938(5) 0.2858(5) 0.054(2) Uani d 1
H H4A5 0.242986 1.029522 0.338150 0.065 Uiso calc 1
C C5A3 0.3051(6) 1.0385(6) 0.2349(5) 0.066(2) Uani d 1
H H5A3 0.307544 0.999564 0.185690 0.079 Uiso calc 1
C C6A3 0.4115(6) 1.0609(7) 0.2829(6) 0.106(4) Uani d 1
H H6A7 0.438733 1.100650 0.247490 0.159 Uiso calc 1
H H6A8 0.451856 1.008213 0.293832 0.159 Uiso calc 1
H H6A9 0.413012 1.088516 0.338372 0.159 Uiso calc 1
O O2A3 0.0834(4) 1.1262(3) 0.2569(3) 0.0685(16) Uani d 1
H H2A6 0.029325 1.115795 0.268637 0.103 Uiso calc 1
O O3A3 0.0777(5) 0.9516(4) 0.2858(3) 0.0782(18) Uani d 1
H H3A6 0.050509 0.905243 0.264422 0.117 Uiso calc 1
O O4A3 0.2877(5) 0.9112(4) 0.3149(4) 0.085(2) Uani d 1
H H4A6 0.286590 0.902422 0.366463 0.128 Uiso calc 1
O O5A3 0.2605(4) 1.1172(3) 0.1981(3) 0.0632(15) Uani d 1
C C1B3 0.2909(6) 1.1088(7) 0.0104(6) 0.073(3) Uani d 1
H H1B3 0.325651 1.121000 0.072772 0.088 Uiso calc 1
C C2B3 0.1787(5) 1.1089(6) -0.0019(4) 0.056(2) Uani d 1
H H2B3 0.155292 1.169631 -0.000128 0.067 Uiso calc 1
C C3B3 0.1196(6) 1.0669(5) -0.0853(4) 0.052(2) Uani d 1
H H3B5 0.120980 1.108243 -0.133006 0.062 Uiso calc 1
C C4B3 0.1680(6) 0.9869(6) -0.1041(4) 0.062(2) Uani d 1
H H4B5 0.164335 0.941940 -0.060292 0.075 Uiso calc 1
C C5B3 0.2751(6) 1.0024(7) -0.1007(5) 0.074(3) Uani d 1
H H5B3 0.278136 1.049188 -0.142897 0.089 Uiso calc 1
C C6B3 0.3292(7) 0.9238(6) -0.1216(6) 0.101(4) Uani d 1
H H6B7 0.399856 0.937750 -0.113055 0.152 Uiso calc 1
H H6B8 0.299487 0.906787 -0.182222 0.152 Uiso calc 1
H H6B9 0.323294 0.876152 -0.083050 0.152 Uiso calc 1
C C7B3 0.4102(8) 1.1990(8) -0.0228(8) 0.148(5) Uani d 1
H H7B7 0.435520 1.214803 0.038717 0.222 Uiso calc 1
H H7B8 0.419358 1.247511 -0.059113 0.222 Uiso calc 1
H H7B9 0.446993 1.148735 -0.034851 0.222 Uiso calc 1
O O7B3 0.3070(5) 1.1785(4) -0.0417(4) 0.105(2) Uani d 1
O O2B3 0.1578(3) 1.0598(3) 0.0698(3) 0.0567(15) Uani d 1
O O3B3 0.0181(4) 1.0544(4) -0.0898(3) 0.0655(16) Uani d 1
H H3B6 -0.015465 1.052127 -0.142175 0.098 Uiso calc 1
O O4B3 0.1184(4) 0.9558(4) -0.1893(3) 0.089(2) Uani d 1
H H4B6 0.057905 0.969962 -0.202061 0.133 Uiso calc 1
O O5B3 0.3258(4) 1.0321(4) -0.0136(3) 0.0769(18) Uani d 1
C C1A4 0.1636(6) 0.9094(5) 0.6101(5) 0.058(2) Uani d 1
H H1A4 0.140914 0.920053 0.663321 0.070 Uiso calc 1
C C2A4 0.0871(6) 0.8537(5) 0.5488(5) 0.052(2) Uani d 1
H H2A7 0.024405 0.888022 0.526967 0.062 Uiso calc 1
C C3A4 0.1254(7) 0.8283(5) 0.4709(5) 0.064(3) Uani d 1
H H3A7 0.127031 0.881835 0.436413 0.076 Uiso calc 1
C C4A4 0.2312(6) 0.7923(6) 0.4990(5) 0.066(2) Uani d 1
H H4A7 0.230144 0.734660 0.526807 0.079 Uiso calc 1
C C5A4 0.2970(6) 0.8528(5) 0.5643(5) 0.065(3) Uani d 1
H H5A4 0.304319 0.908045 0.534381 0.078 Uiso calc 1
C C6A4 0.4013(6) 0.8124(7) 0.6014(6) 0.101(4) Uani d 1
H H6AX 0.395287 0.759364 0.632966 0.151 Uiso calc 1
H H6AY 0.444527 0.853353 0.641254 0.151 Uiso calc 1
H H6AZ 0.430358 0.798874 0.553676 0.151 Uiso calc 1
O O2A4 0.0650(4) 0.7793(3) 0.5922(3) 0.0698(16) Uani d 1
H H2A8 0.118336 0.757990 0.623257 0.105 Uiso calc 1
O O3A4 0.0571(5) 0.7715(4) 0.4175(3) 0.0838(19) Uani d 1
H H3A8 0.058597 0.723941 0.442986 0.126 Uiso calc 1
O O4A4 0.2691(5) 0.7829(4) 0.4265(4) 0.104(2) Uani d 1
H H4A8 0.283653 0.730958 0.421495 0.157 Uiso calc 1
O O5A4 0.2571(4) 0.8711(3) 0.6351(3) 0.0576(15) Uani d 1
C C1B4 0.3105(6) 1.0699(6) 0.6460(5) 0.066(3) Uani d 1
H H1B4 0.339548 1.011305 0.662436 0.079 Uiso calc 1
C C2B4 0.1981(6) 1.0627(5) 0.6225(5) 0.052(2) Uani d 1
H H2B4 0.176932 1.054685 0.676962 0.062 Uiso calc 1
C C3B4 0.1467(6) 1.1400(5) 0.5753(5) 0.052(2) Uani d 1
H H3B7 0.159154 1.188506 0.618196 0.062 Uiso calc 1
C C4B4 0.1886(6) 1.1666(5) 0.5045(5) 0.055(2) Uani d 1
H H4B7 0.176363 1.119696 0.459838 0.066 Uiso calc 1
C C5B4 0.2989(6) 1.1816(5) 0.5376(6) 0.063(3) Uani d 1
H H5B4 0.311840 1.225543 0.585160 0.076 Uiso calc 1
C C6B4 0.3527(8) 1.2078(7) 0.4718(6) 0.104(4) Uani d 1
H H6BX 0.424430 1.197486 0.495791 0.156 Uiso calc 1
H H6BY 0.341100 1.269160 0.458211 0.156 Uiso calc 1
H H6BZ 0.327713 1.173650 0.418693 0.156 Uiso calc 1
C C7B4 0.4500(7) 1.1195(7) 0.7541(6) 0.133(5) Uani d 1
H H7BX 0.471074 1.059044 0.761509 0.199 Uiso calc 1
H H7BY 0.468386 1.148560 0.810687 0.199 Uiso calc 1
H H7BZ 0.483055 1.148171 0.714860 0.199 Uiso calc 1
O O7B4 0.3427(5) 1.1237(4) 0.7172(4) 0.091(2) Uani d 1
O O2B4 0.1664(4) 0.9902(3) 0.5675(3) 0.0579(15) Uani d 1
O O3B4 0.0422(4) 1.1278(3) 0.5471(3) 0.0642(15) Uani d 1
H H3B8 0.028754 1.088056 0.510029 0.096 Uiso calc 1
O O4B4 0.1443(4) 1.2441(3) 0.4640(4) 0.0746(17) Uani d 1
H H4B8 0.082866 1.243590 0.459889 0.112 Uiso calc 1
O O5B4 0.3421(4) 1.0997(4) 0.5733(4) 0.0736(17) Uani d 1
O O1 -0.1048(6) 0.2846(5) 0.2275(5) 0.147(3) Uani d 1
H H11 -0.0401(12) 0.279(3) 0.245(7) 0.177 Uiso d 1
H H12 -0.111(3) 0.3377(16) 0.211(5) 0.177 Uiso d 1
O O2 0.1643(6) 0.2903(4) 0.2855(4) 0.116(2) Uani d 1
H H21 0.186(5) 0.277(4) 0.3388(10) 0.139 Uiso d 1
H H22 0.190(4) 0.253(3) 0.259(2) 0.139 Uiso d 1
O O3 0.0171(6) 0.2961(5) 0.7551(4) 0.131(3) Uani d 1
H H31 -0.005(4) 0.263(3) 0.712(2) 0.157 Uiso d 1
H H32 0.076(2) 0.278(4) 0.779(3) 0.157 Uiso d 1
O O4 0.2092(8) 0.2831(10) 0.7982(8) 0.249(6) Uani d 1
H H41 0.234(3) 0.293(4) 0.7562(19) 0.299 Uiso d 1
H H42 0.246(4) 0.243(2) 0.828(2) 0.299 Uiso d 1

loop_
_atom_site_aniso_label
_atom_site_aniso_U_11
_atom_site_aniso_U_22
_atom_site_aniso_U_33
_atom_site_aniso_U_12
_atom_site_aniso_U_13
_atom_site_aniso_U_23
C1A1 0.050(5) 0.059(6) 0.058(5) 0.001(5) 0.017(4) 0.009(5)
C2A1 0.088(6) 0.061(6) 0.042(5) 0.005(5) 0.018(5) 0.000(5)
C3A1 0.117(8) 0.030(5) 0.058(5) -0.002(5) 0.032(5) 0.000(4)
C4A1 0.116(7) 0.034(6) 0.066(6) -0.015(5) 0.039(5) -0.004(5)
C5A1 0.080(6) 0.063(6) 0.058(5) -0.012(5) 0.028(5) -0.011(5)
C6A1 0.044(6) 0.142(10) 0.102(7) -0.007(6) 0.018(5) -0.018(7)
O2A1 0.124(5) 0.068(4) 0.052(3) 0.008(4) 0.010(3) -0.020(3)
O3A1 0.159(6) 0.063(4) 0.057(4) 0.017(4) 0.020(4) 0.026(3)
O4A1 0.134(6) 0.072(5) 0.079(4) -0.029(4) 0.036(4) -0.011(4)
O5A1 0.088(4) 0.039(3) 0.060(3) 0.005(3) 0.027(3) 0.004(3)
C1B1 0.076(7) 0.080(7) 0.059(6) 0.034(6) 0.007(5) 0.020(6)
C2B1 0.065(6) 0.047(5) 0.049(5) 0.001(4) 0.015(4) 0.001(4)
C3B1 0.057(5) 0.060(6) 0.037(4) -0.010(5) 0.010(4) -0.005(4)
C4B1 0.072(6) 0.052(6) 0.040(4) -0.010(5) 0.018(4) 0.000(4)
C5B1 0.063(6) 0.070(6) 0.045(5) -0.010(5) 0.012(4) 0.003(5)
C6B1 0.077(7) 0.063(7) 0.110(7) -0.016(5) -0.001(6) -0.022(6)
C7B1 0.124(10) 0.112(10) 0.104(8) 0.040(8) -0.041(7) 0.002(7)
O7B1 0.118(6) 0.069(4) 0.075(4) 0.016(4) -0.002(4) 0.013(4)
O2B1 0.075(3) 0.055(4) 0.030(3) 0.011(3) 0.014(3) 0.003(3)
O3B1 0.053(3) 0.080(4) 0.053(3) -0.015(3) 0.018(3) -0.002(3)
O4B1 0.096(4) 0.071(4) 0.073(4) -0.006(4) 0.036(3) -0.021(3)
O5B1 0.074(4) 0.084(5) 0.059(3) -0.003(3) 0.023(3) -0.004(3)
C1A2 0.067(6) 0.050(6) 0.045(5) -0.012(5) 0.015(4) 0.009(4)
C2A2 0.042(5) 0.050(6) 0.070(6) -0.010(4) 0.020(4) 0.009(5)
C3A2 0.077(6) 0.054(6) 0.043(5) 0.006(5) 0.025(5) 0.004(4)
C4A2 0.086(6) 0.037(5) 0.044(5) 0.008(5) 0.017(5) 0.003(4)
C5A2 0.066(6) 0.056(6) 0.056(6) -0.005(5) 0.000(5) 0.010(5)
C6A2 0.052(6) 0.117(8) 0.140(9) -0.019(6) 0.000(6) -0.003(8)
O2A2 0.102(4) 0.042(3) 0.042(3) 0.014(3) 0.022(3) 0.018(3)
O3A2 0.115(5) 0.067(4) 0.080(4) 0.027(4) 0.055(4) 0.011(4)
O4A2 0.185(7) 0.047(4) 0.047(4) 0.016(4) 0.002(4) -0.008(3)
O5A2 0.067(4) 0.056(4) 0.076(4) 0.003(3) 0.032(3) 0.006(3)
C1B2 0.062(6) 0.057(6) 0.064(6) 0.010(5) 0.021(5) -0.012(5)
C2B2 0.058(5) 0.059(6) 0.050(5) 0.005(5) 0.017(4) 0.001(5)
C3B2 0.051(6) 0.055(6) 0.042(5) 0.000(4) 0.007(4) 0.002(4)
C4B2 0.055(6) 0.048(6) 0.044(5) -0.007(4) 0.008(4) 0.004(4)
C5B2 0.070(7) 0.065(7) 0.071(6) 0.000(5) 0.011(5) 0.004(5)
C6B2 0.090(8) 0.126(9) 0.066(6) 0.007(7) -0.014(5) 0.020(6)
C7B2 0.064(6) 0.123(9) 0.123(8) 0.012(6) 0.044(6) 0.005(7)
O7B2 0.087(4) 0.072(4) 0.065(3) 0.012(3) 0.030(3) -0.003(3)
O2B2 0.079(4) 0.043(4) 0.055(3) 0.004(3) 0.027(3) -0.008(3)
O3B2 0.057(4) 0.055(4) 0.060(3) -0.003(3) 0.002(3) -0.010(3)
O4B2 0.096(4) 0.055(4) 0.066(4) 0.002(3) 0.023(3) 0.008(3)
O5B2 0.078(4) 0.073(4) 0.056(3) -0.007(3) 0.003(3) -0.011(3)
C1A3 0.045(5) 0.067(6) 0.045(5) -0.015(4) 0.022(4) -0.014(4)
C2A3 0.067(5) 0.052(6) 0.038(4) 0.001(5) 0.017(4) -0.013(4)
C3A3 0.067(6) 0.044(6) 0.053(5) 0.005(4) 0.028(5) -0.004(4)
C4A3 0.057(5) 0.051(6) 0.052(5) 0.009(5) 0.012(4) 0.003(4)
C5A3 0.070(6) 0.053(6) 0.079(6) 0.000(5) 0.028(5) -0.014(5)
C6A3 0.054(6) 0.161(11) 0.097(7) -0.009(7) 0.011(5) -0.005(7)
O2A3 0.074(4) 0.062(4) 0.078(4) 0.001(3) 0.036(3) -0.005(3)
O3A3 0.121(5) 0.059(4) 0.068(4) -0.016(4) 0.049(3) 0.008(3)
O4A3 0.113(5) 0.073(5) 0.066(4) 0.021(4) 0.018(4) 0.001(3)
O5A3 0.080(4) 0.049(4) 0.062(3) -0.010(3) 0.023(3) -0.002(3)
C1B3 0.062(6) 0.094(8) 0.075(6) -0.020(6) 0.036(5) -0.009(6)
C2B3 0.065(6) 0.064(6) 0.043(5) -0.002(5) 0.023(4) 0.014(4)
C3B3 0.061(6) 0.060(6) 0.036(4) 0.003(5) 0.014(4) 0.002(4)
C4B3 0.080(6) 0.068(6) 0.040(5) 0.019(5) 0.018(4) -0.008(5)
C5B3 0.068(6) 0.110(8) 0.049(5) 0.013(6) 0.025(5) 0.009(5)
C6B3 0.077(7) 0.119(9) 0.109(7) 0.040(6) 0.027(6) -0.031(7)
C7B3 0.146(10) 0.129(11) 0.205(13) -0.053(8) 0.111(9) -0.018(9)
O7B3 0.117(5) 0.099(6) 0.125(5) -0.028(4) 0.075(4) 0.015(4)
O2B3 0.073(3) 0.057(4) 0.047(3) -0.008(3) 0.027(3) -0.005(3)
O3B3 0.064(4) 0.083(4) 0.049(3) 0.014(3) 0.013(3) -0.002(3)
O4B3 0.079(4) 0.112(5) 0.068(4) 0.028(4) 0.010(3) -0.032(4)
O5B3 0.070(4) 0.107(5) 0.059(4) -0.003(4) 0.027(3) -0.011(4)
C1A4 0.046(5) 0.064(6) 0.063(5) -0.003(5) 0.010(4) 0.002(5)
C2A4 0.061(5) 0.039(6) 0.052(5) 0.015(4) 0.010(4) 0.006(4)
C3A4 0.099(7) 0.048(6) 0.043(5) -0.022(5) 0.019(5) -0.003(4)
C4A4 0.086(7) 0.052(6) 0.067(6) -0.002(5) 0.033(5) -0.003(5)
C5A4 0.079(6) 0.053(6) 0.067(6) -0.018(5) 0.023(5) -0.004(5)
C6A4 0.051(6) 0.133(10) 0.121(8) 0.032(6) 0.027(6) 0.018(7)
O2A4 0.095(4) 0.045(4) 0.066(4) -0.016(3) 0.016(3) 0.020(3)
O3A4 0.118(5) 0.056(4) 0.063(4) -0.024(4) 0.000(3) 0.002(3)
O4A4 0.188(6) 0.072(4) 0.083(4) -0.001(5) 0.088(4) -0.012(4)
O5A4 0.063(4) 0.058(4) 0.049(3) 0.005(3) 0.010(3) 0.002(3)
C1B4 0.072(6) 0.061(6) 0.057(5) 0.001(5) 0.007(5) -0.012(5)
C2B4 0.071(6) 0.032(5) 0.054(5) 0.009(5) 0.020(4) 0.005(4)
C3B4 0.059(5) 0.062(6) 0.041(5) -0.003(5) 0.025(4) -0.013(4)
C4B4 0.075(6) 0.036(5) 0.052(5) -0.004(5) 0.014(5) -0.004(4)
C5B4 0.064(6) 0.032(6) 0.089(7) -0.001(5) 0.013(5) 0.004(5)
C6B4 0.136(9) 0.085(8) 0.105(8) -0.009(7) 0.056(7) 0.021(6)
C7B4 0.099(9) 0.121(10) 0.138(9) -0.031(8) -0.036(7) -0.034(8)
O7B4 0.120(5) 0.069(4) 0.067(4) -0.012(4) -0.004(4) -0.016(4)
O2B4 0.091(4) 0.033(3) 0.050(3) -0.012(3) 0.019(3) -0.002(3)
O3B4 0.075(4) 0.049(4) 0.071(4) -0.002(3) 0.023(3) -0.012(3)
O4B4 0.086(4) 0.049(4) 0.090(4) 0.001(3) 0.028(4) 0.009(3)
O5B4 0.066(4) 0.074(5) 0.084(4) 0.000(3) 0.025(3) -0.017(4)
O1 0.243(9) 0.089(6) 0.114(6) -0.010(6) 0.057(6) -0.003(5)
O2 0.191(7) 0.070(5) 0.085(4) 0.014(5) 0.037(5) -0.014(4)
O3 0.223(8) 0.116(6) 0.060(4) 0.022(6) 0.047(4) 0.003(4)
O4 0.185(10) 0.263(13) 0.283(13) -0.015(10) 0.038(9) 0.057(12)

loop_
_atom_type_symbol
_atom_type_description
_atom_type_scat_dispersion_real
_atom_type_scat_dispersion_imag
_atom_type_scat_source
C C 0.0181 0.0091 'International Tables Vol C Tables 4.2.6.8 and 6.1.1.4'
H H 0.0000 0.0000 'International Tables Vol C Tables 4.2.6.8 and 6.1.1.4'
O O 0.0492 0.0322 'International Tables Vol C Tables 4.2.6.8 and 6.1.1.4'

loop_
_geom_angle_atom_site_label_1
_geom_angle_atom_site_label_2
_geom_angle_atom_site_label_3
_geom_angle
O2B1 C1A1 O5A1 112.4(6)
O2B1 C1A1 C2A1 109.3(6)
O5A1 C1A1 C2A1 112.1(6)
O2B1 C1A1 H1A1 107.6
O5A1 C1A1 H1A1 107.6
C2A1 C1A1 H1A1 107.6
O2A1 C2A1 C3A1 108.8(6)
O2A1 C2A1 C1A1 109.9(7)
C3A1 C2A1 C1A1 110.8(7)
O2A1 C2A1 H2A1 109.1
C3A1 C2A1 H2A1 109.1
C1A1 C2A1 H2A1 109.1
O3A1 C3A1 C2A1 109.9(7)
O3A1 C3A1 C4A1 110.2(7)
C2A1 C3A1 C4A1 112.5(7)
O3A1 C3A1 H3A1 108.0
C2A1 C3A1 H3A1 108.0
C4A1 C3A1 H3A1 108.0
O4A1 C4A1 C5A1 111.0(7)
O4A1 C4A1 C3A1 110.3(7)
C5A1 C4A1 C3A1 109.0(7)
O4A1 C4A1 H4A1 108.8
C5A1 C4A1 H4A1 108.8
C3A1 C4A1 H4A1 108.8
O5A1 C5A1 C6A1 107.0(7)
O5A1 C5A1 C4A1 109.5(6)
C6A1 C5A1 C4A1 113.8(7)
O5A1 C5A1 H5A1 108.8
C6A1 C5A1 H5A1 108.8
C4A1 C5A1 H5A1 108.8
C5A1 C6A1 H6A1 109.5
C5A1 C6A1 H6A2 109.5
H6A1 C6A1 H6A2 109.5
C5A1 C6A1 H6A3 109.5
H6A1 C6A1 H6A3 109.5
H6A2 C6A1 H6A3 109.5
C2A1 O2A1 H2A2 109.5
C3A1 O3A1 H3A2 109.5
C4A1 O4A1 H4A2 109.5
C1A1 O5A1 C5A1 112.7(6)
O7B1 C1B1 O5B1 113.1(7)
O7B1 C1B1 C2B1 105.2(7)
O5B1 C1B1 C2B1 112.5(7)
O7B1 C1B1 H1B1 108.6
O5B1 C1B1 H1B1 108.6
C2B1 C1B1 H1B1 108.6
O2B1 C2B1 C3B1 106.4(6)
O2B1 C2B1 C1B1 108.8(6)
C3B1 C2B1 C1B1 112.2(6)
O2B1 C2B1 H2B1 109.8
C3B1 C2B1 H2B1 109.8
C1B1 C2B1 H2B1 109.8
O3B1 C3B1 C2B1 111.6(6)
O3B1 C3B1 C4B1 110.9(6)
C2B1 C3B1 C4B1 111.6(6)
O3B1 C3B1 H3B1 107.5
C2B1 C3B1 H3B1 107.5
C4B1 C3B1 H3B1 107.5
O4B1 C4B1 C3B1 108.8(6)
O4B1 C4B1 C5B1 110.3(6)
C3B1 C4B1 C5B1 109.7(7)
O4B1 C4B1 H4B1 109.4
C3B1 C4B1 H4B1 109.4
C5B1 C4B1 H4B1 109.4
O5B1 C5B1 C6B1 109.4(7)
O5B1 C5B1 C4B1 107.9(6)
C6B1 C5B1 C4B1 111.8(7)
O5B1 C5B1 H5B1 109.3
C6B1 C5B1 H5B1 109.3
C4B1 C5B1 H5B1 109.3
C5B1 C6B1 H6B1 109.5
C5B1 C6B1 H6B2 109.5
H6B1 C6B1 H6B2 109.5
C5B1 C6B1 H6B3 109.5
H6B1 C6B1 H6B3 109.5
H6B2 C6B1 H6B3 109.5
O7B1 C7B1 H7B1 109.5
O7B1 C7B1 H7B2 109.5
H7B1 C7B1 H7B2 109.5
O7B1 C7B1 H7B3 109.5
H7B1 C7B1 H7B3 109.5
H7B2 C7B1 H7B3 109.5
C7B1 O7B1 C1B1 113.4(8)
C1A1 O2B1 C2B1 113.9(6)
C3B1 O3B1 H3B2 109.5
C4B1 O4B1 H4B2 109.5
C1B1 O5B1 C5B1 115.2(7)
O5A2 C1A2 O2B2 111.8(6)
O5A2 C1A2 C2A2 112.8(6)
O2B2 C1A2 C2A2 105.6(6)
O5A2 C1A2 H1A2 108.8
O2B2 C1A2 H1A2 108.8
C2A2 C1A2 H1A2 108.8
O2A2 C2A2 C3A2 110.5(6)
O2A2 C2A2 C1A2 109.3(6)
C3A2 C2A2 C1A2 109.1(6)
O2A2 C2A2 H2A3 109.3
C3A2 C2A2 H2A3 109.3
C1A2 C2A2 H2A3 109.3
O3A2 C3A2 C2A2 108.0(6)
O3A2 C3A2 C4A2 112.7(7)
C2A2 C3A2 C4A2 112.5(7)
O3A2 C3A2 H3A3 107.8
C2A2 C3A2 H3A3 107.8
C4A2 C3A2 H3A3 107.8
O4A2 C4A2 C3A2 109.4(7)
O4A2 C4A2 C5A2 110.9(6)
C3A2 C4A2 C5A2 112.6(7)
O4A2 C4A2 H4A3 107.9
C3A2 C4A2 H4A3 107.9
C5A2 C4A2 H4A3 107.9
O5A2 C5A2 C4A2 110.8(6)
O5A2 C5A2 C6A2 106.8(7)
C4A2 C5A2 C6A2 112.3(8)
O5A2 C5A2 H5A2 109.0
C4A2 C5A2 H5A2 109.0
C6A2 C5A2 H5A2 109.0
C5A2 C6A2 H6A4 109.5
C5A2 C6A2 H6A5 109.5
H6A4 C6A2 H6A5 109.5
C5A2 C6A2 H6A6 109.5
H6A4 C6A2 H6A6 109.5
H6A5 C6A2 H6A6 109.5
C2A2 O2A2 H2A4 109.5
C3A2 O3A2 H3A4 109.5
C4A2 O4A2 H4A4 109.5
C1A2 O5A2 C5A2 113.7(6)
O7B2 C1B2 O5B2 111.0(6)
O7B2 C1B2 C2B2 106.4(6)
O5B2 C1B2 C2B2 110.1(6)
O7B2 C1B2 H1B2 109.8
O5B2 C1B2 H1B2 109.8
C2B2 C1B2 H1B2 109.8
O2B2 C2B2 C3B2 108.7(6)
O2B2 C2B2 C1B2 109.0(6)
C3B2 C2B2 C1B2 111.8(7)
O2B2 C2B2 H2B2 109.1
C3B2 C2B2 H2B2 109.1
C1B2 C2B2 H2B2 109.1
O3B2 C3B2 C2B2 109.3(6)
O3B2 C3B2 C4B2 110.3(6)
C2B2 C3B2 C4B2 112.7(6)
O3B2 C3B2 H3B3 108.2
C2B2 C3B2 H3B3 108.2
C4B2 C3B2 H3B3 108.2
O4B2 C4B2 C3B2 109.8(6)
O4B2 C4B2 C5B2 108.2(7)
C3B2 C4B2 C5B2 108.7(7)
O4B2 C4B2 H4B3 110.0
C3B2 C4B2 H4B3 110.0
C5B2 C4B2 H4B3 110.0
O5B2 C5B2 C6B2 108.0(7)
O5B2 C5B2 C4B2 107.8(7)
C6B2 C5B2 C4B2 114.7(8)
O5B2 C5B2 H5B2 108.7
C6B2 C5B2 H5B2 108.7
C4B2 C5B2 H5B2 108.7
C5B2 C6B2 H6B4 109.5
C5B2 C6B2 H6B5 109.5
H6B4 C6B2 H6B5 109.5
C5B2 C6B2 H6B6 109.5
H6B4 C6B2 H6B6 109.5
H6B5 C6B2 H6B6 109.5
O7B2 C7B2 H7B4 109.5
O7B2 C7B2 H7B5 109.5
H7B4 C7B2 H7B5 109.5
O7B2 C7B2 H7B6 109.5
H7B4 C7B2 H7B6 109.5
H7B5 C7B2 H7B6 109.5
C7B2 O7B2 C1B2 111.4(7)
C1A2 O2B2 C2B2 117.2(6)
C3B2 O3B2 H3B4 109.5
C4B2 O4B2 H4B4 109.5
C5B2 O5B2 C1B2 116.3(6)
O5A3 C1A3 O2B3 111.3(6)
O5A3 C1A3 C2A3 112.0(6)
O2B3 C1A3 C2A3 107.3(6)
O5A3 C1A3 H1A3 108.7
O2B3 C1A3 H1A3 108.7
C2A3 C1A3 H1A3 108.7
O2A3 C2A3 C1A3 107.2(6)
O2A3 C2A3 C3A3 109.1(6)
C1A3 C2A3 C3A3 113.2(7)
O2A3 C2A3 H2A5 109.1
C1A3 C2A3 H2A5 109.1
C3A3 C2A3 H2A5 109.1
O3A3 C3A3 C4A3 110.6(6)
O3A3 C3A3 C2A3 110.9(6)
C4A3 C3A3 C2A3 111.2(7)
O3A3 C3A3 H3A5 108.0
C4A3 C3A3 H3A5 108.0
C2A3 C3A3 H3A5 108.0
O4A3 C4A3 C3A3 111.6(7)
O4A3 C4A3 C5A3 107.7(6)
C3A3 C4A3 C5A3 112.1(6)
O4A3 C4A3 H4A5 108.4
C3A3 C4A3 H4A5 108.4
C5A3 C4A3 H4A5 108.4
O5A3 C5A3 C6A3 105.6(7)
O5A3 C5A3 C4A3 111.2(6)
C6A3 C5A3 C4A3 117.8(7)
O5A3 C5A3 H5A3 107.3
C6A3 C5A3 H5A3 107.3
C4A3 C5A3 H5A3 107.3
C5A3 C6A3 H6A7 109.5
C5A3 C6A3 H6A8 109.5
H6A7 C6A3 H6A8 109.5
C5A3 C6A3 H6A9 109.5
H6A7 C6A3 H6A9 109.5
H6A8 C6A3 H6A9 109.5
C2A3 O2A3 H2A6 109.5
C3A3 O3A3 H3A6 109.5
C4A3 O4A3 H4A6 109.5
C1A3 O5A3 C5A3 114.8(6)
O5B3 C1B3 O7B3 111.6(7)
O5B3 C1B3 C2B3 113.2(7)
O7B3 C1B3 C2B3 104.2(7)
O5B3 C1B3 H1B3 109.2
O7B3 C1B3 H1B3 109.2
C2B3 C1B3 H1B3 109.2
O2B3 C2B3 C3B3 106.8(6)
O2B3 C2B3 C1B3 108.4(6)
C3B3 C2B3 C1B3 114.0(7)
O2B3 C2B3 H2B3 109.2
C3B3 C2B3 H2B3 109.2
C1B3 C2B3 H2B3 109.2
O3B3 C3B3 C4B3 112.4(7)
O3B3 C3B3 C2B3 113.6(6)
C4B3 C3B3 C2B3 111.8(6)
O3B3 C3B3 H3B5 106.1
C4B3 C3B3 H3B5 106.1
C2B3 C3B3 H3B5 106.1
O4B3 C4B3 C3B3 110.3(6)
O4B3 C4B3 C5B3 107.8(6)
C3B3 C4B3 C5B3 111.3(7)
O4B3 C4B3 H4B5 109.1
C3B3 C4B3 H4B5 109.1
C5B3 C4B3 H4B5 109.1
O5B3 C5B3 C4B3 107.7(6)
O5B3 C5B3 C6B3 109.0(7)
C4B3 C5B3 C6B3 114.5(8)
O5B3 C5B3 H5B3 108.5
C4B3 C5B3 H5B3 108.5
C6B3 C5B3 H5B3 108.5
C5B3 C6B3 H6B7 109.5
C5B3 C6B3 H6B8 109.5
H6B7 C6B3 H6B8 109.5
C5B3 C6B3 H6B9 109.5
H6B7 C6B3 H6B9 109.5
H6B8 C6B3 H6B9 109.5
O7B3 C7B3 H7B7 109.5
O7B3 C7B3 H7B8 109.5
H7B7 C7B3 H7B8 109.5
O7B3 C7B3 H7B9 109.5
H7B7 C7B3 H7B9 109.5
H7B8 C7B3 H7B9 109.5
C1B3 O7B3 C7B3 111.1(8)
C1A3 O2B3 C2B3 114.2(6)
C3B3 O3B3 H3B6 109.5
C4B3 O4B3 H4B6 109.5
C1B3 O5B3 C5B3 115.1(7)
O5A4 C1A4 O2B4 111.5(6)
O5A4 C1A4 C2A4 112.6(7)
O2B4 C1A4 C2A4 107.4(6)
O5A4 C1A4 H1A4 108.4
O2B4 C1A4 H1A4 108.4
C2A4 C1A4 H1A4 108.4
O2A4 C2A4 C1A4 110.9(6)
O2A4 C2A4 C3A4 111.0(6)
C1A4 C2A4 C3A4 109.4(7)
O2A4 C2A4 H2A7 108.5
C1A4 C2A4 H2A7 108.5
C3A4 C2A4 H2A7 108.5
O3A4 C3A4 C4A4 113.0(7)
O3A4 C3A4 C2A4 109.0(7)
C4A4 C3A4 C2A4 112.2(6)
O3A4 C3A4 H3A7 107.5
C4A4 C3A4 H3A7 107.5
C2A4 C3A4 H3A7 107.5
O4A4 C4A4 C5A4 109.8(7)
O4A4 C4A4 C3A4 110.2(7)
C5A4 C4A4 C3A4 109.4(7)
O4A4 C4A4 H4A7 109.1
C5A4 C4A4 H4A7 109.1
C3A4 C4A4 H4A7 109.1
O5A4 C5A4 C4A4 112.2(7)
O5A4 C5A4 C6A4 107.9(7)
C4A4 C5A4 C6A4 110.1(8)
O5A4 C5A4 H5A4 108.9
C4A4 C5A4 H5A4 108.9
C6A4 C5A4 H5A4 108.9
C5A4 C6A4 H6AX 109.5
C5A4 C6A4 H6AY 109.5
H6AX C6A4 H6AY 109.5
C5A4 C6A4 H6AZ 109.5
H6AX C6A4 H6AZ 109.5
H6AY C6A4 H6AZ 109.5
C2A4 O2A4 H2A8 109.5
C3A4 O3A4 H3A8 109.5
C4A4 O4A4 H4A8 109.5
C1A4 O5A4 C5A4 113.4(6)
O7B4 C1B4 O5B4 111.9(7)
O7B4 C1B4 C2B4 109.2(7)
O5B4 C1B4 C2B4 110.6(6)
O7B4 C1B4 H1B4 108.4
O5B4 C1B4 H1B4 108.4
C2B4 C1B4 H1B4 108.4
O2B4 C2B4 C3B4 107.3(6)
O2B4 C2B4 C1B4 109.7(6)
C3B4 C2B4 C1B4 112.7(7)
O2B4 C2B4 H2B4 109.0
C3B4 C2B4 H2B4 109.0
C1B4 C2B4 H2B4 109.0
O3B4 C3B4 C4B4 112.6(6)
O3B4 C3B4 C2B4 111.3(7)
C4B4 C3B4 C2B4 112.3(7)
O3B4 C3B4 H3B7 106.7
C4B4 C3B4 H3B7 106.7
C2B4 C3B4 H3B7 106.7
O4B4 C4B4 C3B4 111.9(7)
O4B4 C4B4 C5B4 107.7(6)
C3B4 C4B4 C5B4 110.9(7)
O4B4 C4B4 H4B7 108.8
C3B4 C4B4 H4B7 108.8
C5B4 C4B4 H4B7 108.8
O5B4 C5B4 C4B4 106.1(6)
O5B4 C5B4 C6B4 106.2(7)
C4B4 C5B4 C6B4 117.0(8)
O5B4 C5B4 H5B4 109.1
C4B4 C5B4 H5B4 109.1
C6B4 C5B4 H5B4 109.1
C5B4 C6B4 H6BX 109.5
C5B4 C6B4 H6BY 109.5
H6BX C6B4 H6BY 109.5
C5B4 C6B4 H6BZ 109.5
H6BX C6B4 H6BZ 109.5
H6BY C6B4 H6BZ 109.5
O7B4 C7B4 H7BX 109.5
O7B4 C7B4 H7BY 109.5
H7BX C7B4 H7BY 109.5
O7B4 C7B4 H7BZ 109.5
H7BX C7B4 H7BZ 109.5
H7BY C7B4 H7BZ 109.5
C1B4 O7B4 C7B4 111.8(7)
C2B4 O2B4 C1A4 116.2(5)
C3B4 O3B4 H3B8 109.5
C4B4 O4B4 H4B8 109.5
C1B4 O5B4 C5B4 114.6(6)
H11 O1 H12 102(2)
H21 O2 H22 104(2)
H31 O3 H32 105(2)
H41 O4 H42 105(2)

loop_
_geom_bond_atom_site_label_1
_geom_bond_atom_site_label_2
_geom_bond_distance
C1A1 O2B1 1.403(8)
C1A1 O5A1 1.420(8)
C1A1 C2A1 1.499(10)
C1A1 H1A1 1.0000
C2A1 O2A1 1.429(8)
C2A1 C3A1 1.472(11)
C2A1 H2A1 1.0000
C3A1 O3A1 1.424(9)
C3A1 C4A1 1.521(11)
C3A1 H3A1 1.0000
C4A1 O4A1 1.427(9)
C4A1 C5A1 1.512(11)
C4A1 H4A1 1.0000
C5A1 O5A1 1.435(9)
C5A1 C6A1 1.497(10)
C5A1 H5A1 1.0000
C6A1 H6A1 0.9800
C6A1 H6A2 0.9800
C6A1 H6A3 0.9800
O2A1 H2A2 0.8400
O3A1 H3A2 0.8400
O4A1 H4A2 0.8400
C1B1 O7B1 1.395(10)
C1B1 O5B1 1.396(10)
C1B1 C2B1 1.549(10)
C1B1 H1B1 1.0000
C2B1 O2B1 1.450(8)
C2B1 C3B1 1.498(10)
C2B1 H2B1 1.0000
C3B1 O3B1 1.405(8)
C3B1 C4B1 1.506(10)
C3B1 H3B1 1.0000
C4B1 O4B1 1.439(8)
C4B1 C5B1 1.537(10)
C4B1 H4B1 1.0000
C5B1 O5B1 1.416(9)
C5B1 C6B1 1.531(11)
C5B1 H5B1 1.0000
C6B1 H6B1 0.9800
C6B1 H6B2 0.9800
C6B1 H6B3 0.9800
C7B1 O7B1 1.383(10)
C7B1 H7B1 0.9800
C7B1 H7B2 0.9800
C7B1 H7B3 0.9800
O3B1 H3B2 0.8400
O4B1 H4B2 0.8400
C1A2 O5A2 1.400(9)
C1A2 O2B2 1.420(8)
C1A2 C2A2 1.526(10)
C1A2 H1A2 1.0000
C2A2 O2A2 1.428(9)
C2A2 C3A2 1.490(10)
C2A2 H2A3 1.0000
C3A2 O3A2 1.409(8)
C3A2 C4A2 1.503(10)
C3A2 H3A3 1.0000
C4A2 O4A2 1.418(8)
C4A2 C5A2 1.506(10)
C4A2 H4A3 1.0000
C5A2 O5A2 1.426(9)
C5A2 C6A2 1.514(11)
C5A2 H5A2 1.0000
C6A2 H6A4 0.9800
C6A2 H6A5 0.9800
C6A2 H6A6 0.9800
O2A2 H2A4 0.8400
O3A2 H3A4 0.8400
O4A2 H4A4 0.8400
C1B2 O7B2 1.405(8)
C1B2 O5B2 1.430(9)
C1B2 C2B2 1.546(10)
C1B2 H1B2 1.0000
C2B2 O2B2 1.431(8)
C2B2 C3B2 1.465(10)
C2B2 H2B2 1.0000
C3B2 O3B2 1.443(8)
C3B2 C4B2 1.477(9)
C3B2 H3B3 1.0000
C4B2 O4B2 1.428(8)
C4B2 C5B2 1.517(10)
C4B2 H4B3 1.0000
C5B2 O5B2 1.428(10)
C5B2 C6B2 1.484(11)
C5B2 H5B2 1.0000
C6B2 H6B4 0.9800
C6B2 H6B5 0.9800
C6B2 H6B6 0.9800
C7B2 O7B2 1.402(9)
C7B2 H7B4 0.9800
C7B2 H7B5 0.9800
C7B2 H7B6 0.9800
O3B2 H3B4 0.8400
O4B2 H4B4 0.8400
C1A3 O5A3 1.409(8)
C1A3 O2B3 1.417(8)
C1A3 C2A3 1.485(10)
C1A3 H1A3 1.0000
C2A3 O2A3 1.438(8)
C2A3 C3A3 1.499(10)
C2A3 H2A5 1.0000
C3A3 O3A3 1.413(9)
C3A3 C4A3 1.478(9)
C3A3 H3A5 1.0000
C4A3 O4A3 1.449(9)
C4A3 C5A3 1.520(10)
C4A3 H4A5 1.0000
C5A3 O5A3 1.421(9)
C5A3 C6A3 1.512(10)
C5A3 H5A3 1.0000
C6A3 H6A7 0.9800
C6A3 H6A8 0.9800
C6A3 H6A9 0.9800
O2A3 H2A6 0.8400
O3A3 H3A6 0.8400
O4A3 H4A6 0.8400
C1B3 O5B3 1.379(10)
C1B3 O7B3 1.419(10)
C1B3 C2B3 1.521(10)
C1B3 H1B3 1.0000
C2B3 O2B3 1.470(8)
C2B3 C3B3 1.509(10)
C2B3 H2B3 1.0000
C3B3 O3B3 1.410(8)
C3B3 C4B3 1.480(10)
C3B3 H3B5 1.0000
C4B3 O4B3 1.432(8)
C4B3 C5B3 1.497(10)
C4B3 H4B5 1.0000
C5B3 O5B3 1.452(9)
C5B3 C6B3 1.518(12)
C5B3 H5B3 1.0000
C6B3 H6B7 0.9800
C6B3 H6B8 0.9800
C6B3 H6B9 0.9800
C7B3 O7B3 1.423(11)
C7B3 H7B7 0.9800
C7B3 H7B8 0.9800
C7B3 H7B9 0.9800
O3B3 H3B6 0.8400
O4B3 H4B6 0.8400
C1A4 O5A4 1.388(8)
C1A4 O2B4 1.432(9)
C1A4 C2A4 1.505(10)
C1A4 H1A4 1.0000
C2A4 O2A4 1.421(9)
C2A4 C3A4 1.536(10)
C2A4 H2A7 1.0000
C3A4 O3A4 1.401(9)
C3A4 C4A4 1.524(11)
C3A4 H3A7 1.0000
C4A4 O4A4 1.407(9)
C4A4 C5A4 1.511(11)
C4A4 H4A7 1.0000
C5A4 O5A4 1.421(9)
C5A4 C6A4 1.543(11)
C5A4 H5A4 1.0000
C6A4 H6AX 0.9800
C6A4 H6AY 0.9800
C6A4 H6AZ 0.9800
O2A4 H2A8 0.8400
O3A4 H3A8 0.8400
O4A4 H4A8 0.8400
C1B4 O7B4 1.383(9)
C1B4 O5B4 1.427(9)
C1B4 C2B4 1.512(10)
C1B4 H1B4 1.0000
C2B4 O2B4 1.421(8)
C2B4 C3B4 1.491(10)
C2B4 H2B4 1.0000
C3B4 O3B4 1.415(8)
C3B4 C4B4 1.467(10)
C3B4 H3B7 1.0000
C4B4 O4B4 1.423(8)
C4B4 C5B4 1.501(10)
C4B4 H4B7 1.0000
C5B4 O5B4 1.452(9)
C5B4 C6B4 1.505(12)
C5B4 H5B4 1.0000
C6B4 H6BX 0.9800
C6B4 H6BY 0.9800
C6B4 H6BZ 0.9800
C7B4 O7B4 1.451(10)
C7B4 H7BX 0.9800
C7B4 H7BY 0.9800
C7B4 H7BZ 0.9800
O3B4 H3B8 0.8400
O4B4 H4B8 0.8400
O1 H11 0.873(14)
O1 H12 0.860(14)
O2 H21 0.850(14)
O2 H22 0.849(14)
O3 H31 0.849(14)
O3 H32 0.847(14)
O4 H41 0.850(14)
O4 H42 0.854(14)

loop_
_geom_hbond_atom_site_label_D
_geom_hbond_atom_site_label_H
_geom_hbond_atom_site_label_A
_geom_hbond_site_symmetry_A
_geom_hbond_distance_DH
_geom_hbond_distance_HA
_geom_hbond_distance_DA
_geom_hbond_angle_DHA
O2A1 H2A2 O2 . 0.84 1.96 2.770(9) 161
O3A1 H3A2 O4A2 . 0.84 2.59 3.366(10) 154
O3B1 H3B2 O3A3 2_546 0.84 1.95 2.766(8) 164
O4B1 H4B2 O1 2_556 0.84 1.89 2.693(10) 158
O2A2 H2A4 O1 2 0.84 2.04 2.834(10) 159
O3A2 H3A4 O3 2_556 0.84 1.85 2.647(9) 159
O4A2 H4A4 O4A1 . 0.84 2.09 2.862(8) 152
O3B2 H3B4 O3A2 2_545 0.84 2.06 2.710(7) 133
O4B2 H4B4 O2 . 0.84 2.20 2.952(8) 150
O2A3 H2A6 O4B1 2_556 0.84 1.98 2.791(8) 161
O3A3 H3A6 O3 2_556 0.84 1.92 2.741(9) 165
O4A3 H4A6 O4A4 . 0.84 2.13 2.731(9) 128
O3B3 H3B6 O2A1 2 0.84 2.58 3.309(8) 146
O3B3 H3B6 O3A1 2 0.84 2.13 2.855(8) 145
O4B3 H4B6 O2A1 2 0.84 2.00 2.754(9) 149
C3A4 H3A7 O3A3 . 1.00 2.56 3.431(10) 146
O3A4 H3A8 O3B4 2_546 0.84 2.08 2.761(8) 138
O4A4 H4A8 O4A1 . 0.84 2.05 2.717(9) 136
O3B4 H3B8 O3B1 2_556 0.84 2.02 2.843(7) 168
O4B4 H4B8 O2A4 2_556 0.84 2.08 2.859(8) 155
O1 H12 O4B3 2_545 0.860(14) 1.861(17) 2.718(10) 174(7)
O2 H21 O4B4 1_545 0.850(14) 2.29(4) 3.030(9) 145(6)
O2 H22 O5A3 1_545 0.849(14) 2.62(2) 3.461(9) 169(5)
O3 H31 O3A4 2_546 0.849(14) 2.00(4) 2.695(8) 139(5)
O3 H32 O4 . 0.847(14) 1.80(3) 2.582(13) 152(7)
O4 H41 O7B1 . 0.850(14) 2.29(3) 3.037(14) 147(5)
O4 H42 O7B3 1_546 0.854(14) 2.26(3) 3.021(14) 148(4)

loop_
_geom_torsion_atom_site_label_1
_geom_torsion_atom_site_label_2
_geom_torsion_atom_site_label_3
_geom_torsion_atom_site_label_4
_geom_torsion
O2B1 C1A1 C2A1 O2A1 -166.8(6)
O5A1 C1A1 C2A1 O2A1 67.9(9)
O2B1 C1A1 C2A1 C3A1 72.8(8)
O5A1 C1A1 C2A1 C3A1 -52.4(9)
O2A1 C2A1 C3A1 O3A1 52.9(9)
C1A1 C2A1 C3A1 O3A1 173.9(7)
O2A1 C2A1 C3A1 C4A1 -70.3(8)
C1A1 C2A1 C3A1 C4A1 50.7(9)
O3A1 C3A1 C4A1 O4A1 61.3(8)
C2A1 C3A1 C4A1 O4A1 -175.6(6)
O3A1 C3A1 C4A1 C5A1 -176.5(7)
C2A1 C3A1 C4A1 C5A1 -53.4(9)
O4A1 C4A1 C5A1 O5A1 178.6(6)
C3A1 C4A1 C5A1 O5A1 56.8(8)
O4A1 C4A1 C5A1 C6A1 -61.7(10)
C3A1 C4A1 C5A1 C6A1 176.5(7)
O2B1 C1A1 O5A1 C5A1 -64.7(7)
C2A1 C1A1 O5A1 C5A1 58.8(8)
C6A1 C5A1 O5A1 C1A1 175.0(6)
C4A1 C5A1 O5A1 C1A1 -61.2(8)
O7B1 C1B1 C2B1 O2B1 -164.4(6)
O5B1 C1B1 C2B1 O2B1 72.1(8)
O7B1 C1B1 C2B1 C3B1 78.2(8)
O5B1 C1B1 C2B1 C3B1 -45.4(9)
O2B1 C2B1 C3B1 O3B1 52.2(8)
C1B1 C2B1 C3B1 O3B1 171.1(6)
O2B1 C2B1 C3B1 C4B1 -72.5(7)
C1B1 C2B1 C3B1 C4B1 46.3(8)
O3B1 C3B1 C4B1 O4B1 59.8(7)
C2B1 C3B1 C4B1 O4B1 -175.1(6)
O3B1 C3B1 C4B1 C5B1 -179.5(6)
C2B1 C3B1 C4B1 C5B1 -54.4(8)
O4B1 C4B1 C5B1 O5B1 -179.8(6)
C3B1 C4B1 C5B1 O5B1 60.4(8)
O4B1 C4B1 C5B1 C6B1 -59.4(9)
C3B1 C4B1 C5B1 C6B1 -179.2(7)
O5B1 C1B1 O7B1 C7B1 -71.8(9)
C2B1 C1B1 O7B1 C7B1 165.1(7)
O5A1 C1A1 O2B1 C2B1 -78.6(8)
C2A1 C1A1 O2B1 C2B1 156.3(6)
C3B1 C2B1 O2B1 C1A1 -151.5(6)
C1B1 C2B1 O2B1 C1A1 87.4(7)
O7B1 C1B1 O5B1 C5B1 -63.7(9)
C2B1 C1B1 O5B1 C5B1 55.4(8)
C6B1 C5B1 O5B1 C1B1 175.6(6)
C4B1 C5B1 O5B1 C1B1 -62.6(8)
O5A2 C1A2 C2A2 O2A2 66.6(8)
O2B2 C1A2 C2A2 O2A2 -171.0(6)
O5A2 C1A2 C2A2 C3A2 -54.3(8)
O2B2 C1A2 C2A2 C3A2 68.1(8)
O2A2 C2A2 C3A2 O3A2 54.3(8)
C1A2 C2A2 C3A2 O3A2 174.5(6)
O2A2 C2A2 C3A2 C4A2 -70.7(8)
C1A2 C2A2 C3A2 C4A2 49.5(9)
O3A2 C3A2 C4A2 O4A2 64.1(8)
C2A2 C3A2 C4A2 O4A2 -173.4(7)
O3A2 C3A2 C4A2 C5A2 -172.1(6)
C2A2 C3A2 C4A2 C5A2 -49.6(9)
O4A2 C4A2 C5A2 O5A2 173.8(6)
C3A2 C4A2 C5A2 O5A2 50.8(9)
O4A2 C4A2 C5A2 C6A2 -66.9(9)
C3A2 C4A2 C5A2 C6A2 170.1(7)
O2B2 C1A2 O5A2 C5A2 -59.7(8)
C2A2 C1A2 O5A2 C5A2 59.2(8)
C4A2 C5A2 O5A2 C1A2 -56.3(8)
C6A2 C5A2 O5A2 C1A2 -178.9(7)
O7B2 C1B2 C2B2 O2B2 -165.9(6)
O5B2 C1B2 C2B2 O2B2 73.8(8)
O7B2 C1B2 C2B2 C3B2 73.9(8)
O5B2 C1B2 C2B2 C3B2 -46.4(9)
O2B2 C2B2 C3B2 O3B2 54.2(7)
C1B2 C2B2 C3B2 O3B2 174.5(6)
O2B2 C2B2 C3B2 C4B2 -68.8(8)
C1B2 C2B2 C3B2 C4B2 51.6(9)
O3B2 C3B2 C4B2 O4B2 61.0(8)
C2B2 C3B2 C4B2 O4B2 -176.5(6)
O3B2 C3B2 C4B2 C5B2 179.2(6)
C2B2 C3B2 C4B2 C5B2 -58.4(9)
O4B2 C4B2 C5B2 O5B2 179.1(6)
C3B2 C4B2 C5B2 O5B2 59.9(8)
O4B2 C4B2 C5B2 C6B2 -60.5(10)
C3B2 C4B2 C5B2 C6B2 -179.7(8)
O5B2 C1B2 O7B2 C7B2 -69.7(8)
C2B2 C1B2 O7B2 C7B2 170.6(7)
O5A2 C1A2 O2B2 C2B2 -90.7(7)
C2A2 C1A2 O2B2 C2B2 146.2(6)
C3B2 C2B2 O2B2 C1A2 -153.8(6)
C1B2 C2B2 O2B2 C1A2 84.1(7)
C6B2 C5B2 O5B2 C1B2 174.9(7)
C4B2 C5B2 O5B2 C1B2 -60.5(9)
O7B2 C1B2 O5B2 C5B2 -64.2(8)
C2B2 C1B2 O5B2 C5B2 53.3(9)
O5A3 C1A3 C2A3 O2A3 69.4(7)
O2B3 C1A3 C2A3 O2A3 -168.2(5)
O5A3 C1A3 C2A3 C3A3 -51.0(8)
O2B3 C1A3 C2A3 C3A3 71.4(7)
O2A3 C2A3 C3A3 O3A3 53.3(8)
C1A3 C2A3 C3A3 O3A3 172.6(6)
O2A3 C2A3 C3A3 C4A3 -70.2(8)
C1A3 C2A3 C3A3 C4A3 49.1(8)
O3A3 C3A3 C4A3 O4A3 66.1(8)
C2A3 C3A3 C4A3 O4A3 -170.2(6)
O3A3 C3A3 C4A3 C5A3 -173.0(6)
C2A3 C3A3 C4A3 C5A3 -49.3(9)
O4A3 C4A3 C5A3 O5A3 175.3(6)
C3A3 C4A3 C5A3 O5A3 52.1(9)
O4A3 C4A3 C5A3 C6A3 -62.7(9)
C3A3 C4A3 C5A3 C6A3 174.1(8)
O2B3 C1A3 O5A3 C5A3 -65.1(8)
C2A3 C1A3 O5A3 C5A3 55.0(8)
C6A3 C5A3 O5A3 C1A3 175.9(6)
C4A3 C5A3 O5A3 C1A3 -55.3(8)
O5B3 C1B3 C2B3 O2B3 77.3(8)
O7B3 C1B3 C2B3 O2B3 -161.3(6)
O5B3 C1B3 C2B3 C3B3 -41.5(10)
O7B3 C1B3 C2B3 C3B3 80.0(9)
O2B3 C2B3 C3B3 O3B3 50.5(8)
C1B3 C2B3 C3B3 O3B3 170.1(7)
O2B3 C2B3 C3B3 C4B3 -78.1(8)
C1B3 C2B3 C3B3 C4B3 41.6(9)
O3B3 C3B3 C4B3 O4B3 59.3(8)
C2B3 C3B3 C4B3 O4B3 -171.5(6)
O3B3 C3B3 C4B3 C5B3 178.9(6)
C2B3 C3B3 C4B3 C5B3 -51.9(8)
O4B3 C4B3 C5B3 O5B3 -178.7(7)
C3B3 C4B3 C5B3 O5B3 60.2(9)
O4B3 C4B3 C5B3 C6B3 -57.4(9)
C3B3 C4B3 C5B3 C6B3 -178.5(7)
O5B3 C1B3 O7B3 C7B3 -70.1(9)
C2B3 C1B3 O7B3 C7B3 167.3(8)
O5A3 C1A3 O2B3 C2B3 -83.7(7)
C2A3 C1A3 O2B3 C2B3 153.5(6)
C3B3 C2B3 O2B3 C1A3 -149.4(6)
C1B3 C2B3 O2B3 C1A3 87.4(8)
O7B3 C1B3 O5B3 C5B3 -64.5(9)
C2B3 C1B3 O5B3 C5B3 52.7(9)
C4B3 C5B3 O5B3 C1B3 -61.9(9)
C6B3 C5B3 O5B3 C1B3 173.3(7)
O5A4 C1A4 C2A4 O2A4 68.7(8)
O2B4 C1A4 C2A4 O2A4 -168.2(6)
O5A4 C1A4 C2A4 C3A4 -54.0(8)
O2B4 C1A4 C2A4 C3A4 69.1(8)
O2A4 C2A4 C3A4 O3A4 53.1(8)
C1A4 C2A4 C3A4 O3A4 175.8(6)
O2A4 C2A4 C3A4 C4A4 -72.9(8)
C1A4 C2A4 C3A4 C4A4 49.8(9)
O3A4 C3A4 C4A4 O4A4 65.7(9)
C2A4 C3A4 C4A4 O4A4 -170.6(7)
O3A4 C3A4 C4A4 C5A4 -173.5(6)
C2A4 C3A4 C4A4 C5A4 -49.8(9)
O4A4 C4A4 C5A4 O5A4 174.4(7)
C3A4 C4A4 C5A4 O5A4 53.3(9)
O4A4 C4A4 C5A4 C6A4 -65.4(9)
C3A4 C4A4 C5A4 C6A4 173.5(7)
O2B4 C1A4 O5A4 C5A4 -60.8(8)
C2A4 C1A4 O5A4 C5A4 60.0(8)
C4A4 C5A4 O5A4 C1A4 -59.7(9)
C6A4 C5A4 O5A4 C1A4 178.8(7)
O7B4 C1B4 C2B4 O2B4 -163.3(6)
O5B4 C1B4 C2B4 O2B4 73.2(8)
O7B4 C1B4 C2B4 C3B4 77.2(8)
O5B4 C1B4 C2B4 C3B4 -46.3(9)
O2B4 C2B4 C3B4 O3B4 53.5(8)
C1B4 C2B4 C3B4 O3B4 174.4(6)
O2B4 C2B4 C3B4 C4B4 -73.7(8)
C1B4 C2B4 C3B4 C4B4 47.2(9)
O3B4 C3B4 C4B4 O4B4 57.9(9)
C2B4 C3B4 C4B4 O4B4 -175.6(6)
O3B4 C3B4 C4B4 C5B4 178.2(6)
C2B4 C3B4 C4B4 C5B4 -55.3(9)
O4B4 C4B4 C5B4 O5B4 -176.5(6)
C3B4 C4B4 C5B4 O5B4 60.8(9)
O4B4 C4B4 C5B4 C6B4 -58.3(9)
C3B4 C4B4 C5B4 C6B4 179.0(7)
O5B4 C1B4 O7B4 C7B4 -69.1(9)
C2B4 C1B4 O7B4 C7B4 168.2(7)
C3B4 C2B4 O2B4 C1A4 -150.0(6)
C1B4 C2B4 O2B4 C1A4 87.2(8)
O5A4 C1A4 O2B4 C2B4 -82.4(8)
C2A4 C1A4 O2B4 C2B4 153.8(6)
O7B4 C1B4 O5B4 C5B4 -65.3(8)
C2B4 C1B4 O5B4 C5B4 56.6(8)
C4B4 C5B4 O5B4 C1B4 -63.2(8)
C6B4 C5B4 O5B4 C1B4 171.6(7)

_cod_database_fobs_code 2242960
